data_4336763
loop_
_publ_author_name
'Igor V. Kazakov'
'Michael Bodensteiner'
'Anna S. Lisovenko'
'Andrew V. Suvorov'
'Manfred Scheer'
'G\'abor Bal\'azs'
'Alexey Y. Timoshkin'

_publ_section_title
;
 Structures and Stability of Molecular InBr3Pyx (x= 1-3) Complexes:
 Unexpected Solid State Stabilization of Dimeric In2Br6Py4As Compared to
 Valence-Isoelectronic Group 15 and 17 Halogen Bridging Dimers
;
_journal_name_full 'Inorganic Chemistry'
_journal_page_first 13207
_journal_page_last 13215
_journal_paper_doi 10.1021/ic402162d
_journal_volume 52
_journal_year 2013
_chemical_compound_source 'see text'
_chemical_formula_moiety 'C15 H15 Br3 In N3'
_chemical_formula_sum 'C15 H15 Br3 In N3'
_chemical_formula_weight 591.82
_chemical_name_systematic ?
_space_group_IT_number 60
_symmetry_cell_setting orthorhombic
_symmetry_Int_Tables_number 60
_symmetry_space_group_name_Hall '-P 2n 2ab'
_symmetry_space_group_name_H-M 'P b c n'
_atom_sites_solution_hydrogens geom
_atom_sites_solution_primary direct
_atom_sites_solution_secondary difmap
_cell_angle_alpha 90
_cell_angle_beta 90
_cell_angle_gamma 90
_cell_formula_units_Z 4
_cell_length_a 9.3125(1)
_cell_length_b 15.0076(2)
_cell_length_c 13.4349(2)
_cell_measurement_reflns_used 10513
_cell_measurement_temperature 123(1)
_cell_measurement_theta_max 66.8003
_cell_measurement_theta_min 3.2868
_cell_volume 1877.64(4)
_computing_cell_refinement
;
CrysAlisPro, Agilent Technologies,
Version 1.171.35.11 (release 16-05-2011 CrysAlis171 .NET)
(compiled May 16 2011,17:55:39)
;
_computing_data_collection
;
CrysAlisPro, Agilent Technologies,
Version 1.171.35.11 (release 16-05-2011 CrysAlis171 .NET)
(compiled May 16 2011,17:55:39)
;
_computing_data_reduction
;
CrysAlisPro, Agilent Technologies,
Version 1.171.35.11 (release 16-05-2011 CrysAlis171 .NET)
(compiled May 16 2011,17:55:39)
;
_computing_molecular_graphics 'SXGRAPH (Farrugia, 1999)'
_computing_publication_material 'PLATON (Spek, 2003)'
_computing_structure_refinement 'SHELXL-97 (Sheldrick, 1997)'
_computing_structure_solution 'SIR-97 (Altomare, 1999)'
_diffrn_ambient_temperature 123(1)
_diffrn_detector_area_resol_mean 10.5431
_diffrn_measured_fraction_theta_full 0.989
_diffrn_measured_fraction_theta_max 0.989
_diffrn_measurement_device_type 'Xcalibur, Ruby, Gemini ultra'
_diffrn_measurement_method '\w scans'
_diffrn_radiation_monochromator mirror
_diffrn_radiation_probe x-ray
_diffrn_radiation_source 'Enhance Ultra (Cu) x-ray Source'
_diffrn_radiation_type CuK\a
_diffrn_radiation_wavelength 1.54178
_diffrn_reflns_av_R_equivalents 0.0300
_diffrn_reflns_av_sigmaI/netI 0.0121
_diffrn_reflns_limit_h_max 10
_diffrn_reflns_limit_h_min -11
_diffrn_reflns_limit_k_max 17
_diffrn_reflns_limit_k_min -17
_diffrn_reflns_limit_l_max 15
_diffrn_reflns_limit_l_min -15
_diffrn_reflns_number 17314
_diffrn_reflns_reduction_process
;
;
_diffrn_reflns_theta_full 66.91
_diffrn_reflns_theta_max 66.91
_diffrn_reflns_theta_min 5.59
_exptl_absorpt_coefficient_mu 17.528
_exptl_absorpt_correction_T_max 1.00000
_exptl_absorpt_correction_T_min 0.67785
_exptl_absorpt_correction_type multi-scan
_exptl_absorpt_process_details
;
CrysAlisPro, Agilent Technologies,
Version 1.171.35.11 (release 16-05-2011 CrysAlis171 .NET)
(compiled May 16 2011,17:55:39)
empirical absorption correction using spherical harmonics,
implemented in SCALE3 ABSPACK scaling algorithm.
;
_exptl_crystal_colour colourless
_exptl_crystal_density_diffrn 2.094
_exptl_crystal_density_method 'Not Measured'
_exptl_crystal_description plate
_exptl_crystal_F_000 1120
_exptl_crystal_size_max 0.18
_exptl_crystal_size_mid 0.11
_exptl_crystal_size_min 0.11
_refine_diff_density_max 0.338
_refine_diff_density_min -0.523
_refine_diff_density_rms 0.074
_refine_ls_extinction_method none
_refine_ls_goodness_of_fit_ref 0.950
_refine_ls_hydrogen_treatment constr
_refine_ls_matrix_type full
_refine_ls_number_constraints 0
_refine_ls_number_parameters 102
_refine_ls_number_reflns 1653
_refine_ls_number_restraints 0
_refine_ls_restrained_S_all 0.950
_refine_ls_R_factor_all 0.0171
_refine_ls_R_factor_gt 0.0166
_refine_ls_shift/su_max 0.002
_refine_ls_shift/su_mean 0.000
_refine_ls_structure_factor_coef Fsqd
_refine_ls_weighting_details 'calc w=1/[\s^2^(Fo^2^)+(0.0247P)^2^+2.8907P] where P=(Fo^2^+2Fc^2^)/3'
_refine_ls_weighting_scheme calc
_refine_ls_wR_factor_gt 0.0435
_refine_ls_wR_factor_ref 0.0439
_reflns_number_gt 1621
_reflns_number_total 1653
_reflns_threshold_expression >2\s(i)
_cod_data_source_file ic402162d_si_004.cif
_cod_data_source_block InBr3py3
_cod_database_code 4336763

loop_
_symmetry_equiv_pos_site_id
_symmetry_equiv_pos_as_xyz
1 x,y,z
2 1/2-x,1/2-y,1/2+z
3 1/2+x,1/2-y,-z
4 -x,y,1/2-z
5 -x,-y,-z
6 1/2+x,1/2+y,1/2-z
7 1/2-x,1/2+y,z
8 x,-y,1/2+z

loop_
_atom_site_aniso_label
_atom_site_aniso_U_11
_atom_site_aniso_U_22
_atom_site_aniso_U_33
_atom_site_aniso_U_23
_atom_site_aniso_U_13
_atom_site_aniso_U_12
In1 0.0215(1) 0.0222(1) 0.0100(1) 0.0000 0.0007(1) 0.0000
Br1 0.0416(2) 0.0227(2) 0.0205(2) 0.0000 -0.0076(1) 0.0000
Br2 0.0261(2) 0.0321(2) 0.0132(1) 0.0021(1) -0.0026(1) -0.0031(1)
N1 0.0218(10) 0.0260(11) 0.0181(11) -0.0019(8) 0.0033(8) -0.0023(8)
N2 0.0258(15) 0.0235(15) 0.0113(14) 0.0000 0.0001(10) 0.0000
C1 0.0331(13) 0.0261(13) 0.0198(12) 0.0002(10) 0.0042(10) -0.0042(10)
C2 0.0448(16) 0.0284(13) 0.0216(13) -0.0022(10) 0.0105(11) -0.0111(12)
C3 0.0344(15) 0.0372(15) 0.0284(14) -0.0124(11) 0.0124(12) -0.0121(12)
C4 0.0257(13) 0.0426(16) 0.0282(14) -0.0108(12) 0.0018(11) -0.0044(11)
C5 0.0289(13) 0.0351(14) 0.0182(12) -0.0047(10) -0.0004(10) -0.0010(11)
C6 0.0339(13) 0.0312(14) 0.0135(12) -0.0013(10) 0.0027(10) 0.0012(11)
C7 0.0575(18) 0.0271(14) 0.0216(14) -0.0054(11) 0.0041(13) 0.0018(13)
C8 0.077(4) 0.023(2) 0.037(3) 0.0000 0.000(2) 0.0000

loop_
_atom_site_label
_atom_site_type_symbol
_atom_site_thermal_displace_type
_atom_site_fract_x
_atom_site_fract_y
_atom_site_fract_z
_atom_site_occupancy
_atom_site_U_iso_or_equiv
_atom_site_calc_flag
_atom_site_refinement_flags
In1 In Uani 0.50000 0.88211(1) 0.75000 1.000 0.0179(1) . .
Br1 Br Uani 0.50000 0.70853(2) 0.75000 1.000 0.0283(1) . .
Br2 Br Uani 0.67472(3) 0.89581(2) 0.90433(2) 1.000 0.0238(1) . .
N1 N Uani 0.3081(2) 0.88944(13) 0.85659(16) 1.000 0.0220(6) . .
N2 N Uani 0.50000 1.0362(2) 0.75000 1.000 0.0202(8) . .
C1 C Uani 0.3094(3) 0.84167(17) 0.94103(18) 1.000 0.0263(7) . .
C2 C Uani 0.1943(3) 0.83942(17) 1.00583(19) 1.000 0.0316(8) . .
C3 C Uani 0.0720(3) 0.88574(18) 0.9813(2) 1.000 0.0333(8) . .
C4 C Uani 0.0693(3) 0.93591(19) 0.8948(2) 1.000 0.0322(8) . .
C5 C Uani 0.1895(3) 0.93664(18) 0.83484(19) 1.000 0.0274(8) . .
C6 C Uani 0.4697(3) 1.08188(18) 0.83323(18) 1.000 0.0262(8) . .
C7 C Uani 0.4667(3) 1.17349(18) 0.8355(2) 1.000 0.0354(9) . .
C8 C Uani 0.50000 1.2203(3) 0.75000 1.000 0.0457(18) . .
H1 H Uiso 0.39270 0.80810 0.95680 1.000 0.0320 calc R
H2 H Uiso 0.19960 0.80650 1.06610 1.000 0.0380 calc R
H3 H Uiso -0.00990 0.88340 1.02340 1.000 0.0400 calc R
H4 H Uiso -0.01370 0.96910 0.87710 1.000 0.0390 calc R
H5 H Uiso 0.18840 0.97180 0.77600 1.000 0.0330 calc R
H6 H Uiso 0.44970 1.04990 0.89260 1.000 0.0310 calc R
H7 H Uiso 0.44210 1.20410 0.89500 1.000 0.0420 calc R
H8 H Uiso 0.50000 1.28360 0.75000 1.000 0.0550 calc .

loop_
_atom_type_symbol
_atom_type_description
_atom_type_scat_dispersion_real
_atom_type_scat_dispersion_imag
_atom_type_scat_source
N N 0.0311 0.0180 'International Tables Vol C Tables 4.2.6.8 and 6.1.1.4'
In In 0.0822 5.0449 'International Tables Vol C Tables 4.2.6.8 and 6.1.1.4'
Br Br -0.6763 1.2805 'International Tables Vol C Tables 4.2.6.8 and 6.1.1.4'
H H 0.0000 0.0000 'International Tables Vol C Tables 4.2.6.8 and 6.1.1.4'
C C 0.0181 0.0091 'International Tables Vol C Tables 4.2.6.8 and 6.1.1.4'

loop_
_geom_angle_atom_site_label_1
_geom_angle_atom_site_label_2
_geom_angle_atom_site_label_3
_geom_angle
_geom_angle_site_symmetry_1
_geom_angle_site_symmetry_3
_geom_angle_publ_flag
Br1 In1 Br2 94.46(1) . . yes
Br1 In1 N1 92.75(5) . . yes
Br1 In1 N2 180.00(2) . . yes
Br1 In1 Br2 94.46(1) . 4_656 yes
Br1 In1 N1 92.75(5) . 4_656 yes
Br2 In1 N1 89.21(5) . . yes
Br2 In1 N2 85.54(1) . . yes
Br2 In1 Br2 171.08(1) . 4_656 yes
Br2 In1 N1 90.37(5) . 4_656 yes
N1 In1 N2 87.25(5) . . yes
Br2 In1 N1 90.37(5) 4_656 . yes
N1 In1 N1 174.50(7) . 4_656 yes
Br2 In1 N2 85.54(1) 4_656 . yes
N1 In1 N2 87.25(5) 4_656 . yes
Br2 In1 N1 89.21(5) 4_656 4_656 yes
In1 N1 C1 119.69(16) . . yes
In1 N1 C5 122.00(17) . . yes
C1 N1 C5 118.2(2) . . yes
In1 N2 C6 120.73(16) . . yes
In1 N2 C6 120.73(16) . 4_656 yes
C6 N2 C6 118.5(3) . 4_656 yes
N1 C1 C2 122.6(2) . . yes
C1 C2 C3 118.7(2) . . no
C2 C3 C4 119.4(3) . . no
C3 C4 C5 118.7(3) . . no
N1 C5 C4 122.4(2) . . yes
N2 C6 C7 122.2(2) . . yes
C6 C7 C8 119.0(3) . . no
C7 C8 C7 118.9(4) . 4_656 no
N1 C1 H1 119.00 . . no
C2 C1 H1 119.00 . . no
C1 C2 H2 121.00 . . no
C3 C2 H2 121.00 . . no
C2 C3 H3 120.00 . . no
C4 C3 H3 120.00 . . no
C3 C4 H4 121.00 . . no
C5 C4 H4 121.00 . . no
N1 C5 H5 119.00 . . no
C4 C5 H5 119.00 . . no
N2 C6 H6 119.00 . . no
C7 C6 H6 119.00 . . no
C6 C7 H7 120.00 . . no
C8 C7 H7 121.00 . . no
C7 C8 H8 121.00 . . no
C7 C8 H8 121.00 4_656 . no

loop_
_geom_bond_atom_site_label_1
_geom_bond_atom_site_label_2
_geom_bond_distance
_geom_bond_site_symmetry_2
_geom_bond_publ_flag
In1 Br1 2.6050(4) . yes
In1 Br2 2.6436(3) . yes
In1 N1 2.293(2) . yes
In1 N2 2.313(3) . yes
In1 Br2 2.6436(3) 4_656 yes
In1 N1 2.293(2) 4_656 yes
N1 C1 1.342(3) . yes
N1 C5 1.344(3) . yes
N2 C6 1.342(3) . yes
N2 C6 1.342(3) 4_656 yes
C1 C2 1.381(4) . no
C2 C3 1.374(4) . no
C3 C4 1.385(4) . no
C4 C5 1.379(4) . no
C6 C7 1.376(4) . no
C7 C8 1.382(4) . no
C1 H1 0.9500 . no
C2 H2 0.9500 . no
C3 H3 0.9500 . no
C4 H4 0.9500 . no
C5 H5 0.9500 . no
C6 H6 0.9500 . no
C7 H7 0.9500 . no
C8 H8 0.9500 . no

loop_
_geom_contact_atom_site_label_1
_geom_contact_atom_site_label_2
_geom_contact_distance
_geom_contact_site_symmetry_2
_geom_contact_publ_flag
Br1 Br2 3.8530(3) . no
Br1 N1 3.552(2) . no
Br1 C1 3.705(3) . no
Br1 N1 3.552(2) 4_656 no
Br1 C1 3.705(3) 4_656 no
Br1 Br2 3.8530(3) 4_656 no
Br2 N2 3.3742(19) . no
Br2 N1 3.510(2) 4_656 no
Br2 Br1 3.8530(3) . no
Br2 N1 3.4752(19) . no
Br2 C2 3.735(3) 3_567 no
Br2 C1 3.532(3) . no
Br2 C4 3.726(3) 1_655 no
Br2 C6 3.515(3) . no
Br2 C5 3.507(3) 4_656 no
Br1 H2 3.1000 3_567 no
Br1 H2 3.1000 2_564 no
Br2 H4 3.1200 1_655 no
Br2 H2 3.0700 3_567 no
Br2 H6 3.1200 . no
Br2 H1 3.0200 . no
Br2 H5 2.9700 4_656 no
Br2 H6 3.0700 5_677 no
N1 Br1 3.552(2) . no
N1 Br2 3.4752(19) . no
N1 N2 3.177(3) . no
N1 C6 3.272(3) . no
N1 Br2 3.510(2) 4_656 no
N2 C5 3.449(3) 4_656 no
N2 Br2 3.3742(19) . no
N2 N1 3.177(3) . no
N2 C5 3.449(3) . no
N2 Br2 3.3742(19) 4_656 no
N2 N1 3.177(3) 4_656 no
N1 H6 2.7900 . no
C2 Br2 3.735(3) 3_467 no
C3 C4 3.416(4) 5_577 no
C4 C3 3.416(4) 5_577 no
C4 Br2 3.726(3) 1_455 no
C5 C6 3.400(4) . no
C6 C5 3.400(4) . no
C2 H7 2.8200 7_545 no
C3 H7 2.9700 7_545 no
C3 H4 2.9400 5_577 no
C4 H8 3.0700 6_446 no
C4 H3 2.9800 5_577 no
C4 H8 3.0700 7_545 no
C5 H6 3.0600 . no
C7 H1 3.0900 5_677 no
H1 Br2 3.0200 . no
H1 C7 3.0900 5_677 no
H1 H7 2.5200 5_677 no
H2 Br1 3.1000 2_565 no
H2 Br1 3.1000 3_467 no
H2 Br2 3.0700 3_467 no
H3 C4 2.9800 5_577 no
H3 H4 2.6000 5_577 no
H4 Br2 3.1200 1_455 no
H4 C3 2.9400 5_577 no
H4 H3 2.6000 5_577 no
H5 Br2 2.9700 4_656 no
H6 Br2 3.1200 . no
H6 N1 2.7900 . no
H6 C5 3.0600 . no
H6 Br2 3.0700 5_677 no
H7 H1 2.5200 5_677 no
H7 C2 2.8200 7_555 no
H7 C3 2.9700 7_555 no
H8 C4 3.0700 6_556 no
H8 C4 3.0700 7_555 no

loop_
_geom_torsion_atom_site_label_1
_geom_torsion_atom_site_label_2
_geom_torsion_atom_site_label_3
_geom_torsion_atom_site_label_4
_geom_torsion
_geom_torsion_site_symmetry_1
_geom_torsion_site_symmetry_4
_geom_torsion_publ_flag
Br1 In1 N1 C1 49.98(18) . . no
Br1 In1 N1 C5 -126.30(19) . . no
Br2 In1 N1 C1 -44.45(18) . . no
Br2 In1 N1 C5 139.27(19) . . no
N2 In1 N1 C1 -130.02(18) . . no
N2 In1 N1 C5 53.70(19) . . no
Br2 In1 N1 C1 144.47(18) 4_656 . no
Br2 In1 N1 C5 -31.82(19) 4_656 . no
Br2 In1 N2 C6 -52.29(14) . . no
Br2 In1 N2 C6 127.71(14) . 4_656 no
N1 In1 N2 C6 37.13(15) . . no
N1 In1 N2 C6 -142.87(15) . 4_656 no
Br2 In1 N2 C6 127.71(14) 4_656 . no
N1 In1 N2 C6 -142.87(15) 4_656 . no
In1 N1 C1 C2 -176.52(19) . . no
C5 N1 C1 C2 -0.1(4) . . no
In1 N1 C5 C4 174.9(2) . . no
C1 N1 C5 C4 -1.5(4) . . no
C6 N2 C6 C7 1.0(3) 4_656 . no
In1 N2 C6 C7 -179.0(2) . . no
N1 C1 C2 C3 2.1(4) . . no
C1 C2 C3 C4 -2.5(4) . . no
C2 C3 C4 C5 1.0(4) . . no
C3 C4 C5 N1 1.0(4) . . no
N2 C6 C7 C8 -1.9(4) . . no
C6 C7 C8 C7 0.9(3) . 4_656 no
